data_2215132
loop_
_publ_author_name
'Wang, Xiu-Yan'
'Ma, Chao-Hong'
'Gao, Qian-Qian'
'Lu, Shu-Qin'
'Dong, Xian-Wu'

_publ_section_title (6-Aminonaphthalene-1-sulfonato-\k<i>O</i>)bis(3-methylisoquinoline-\k<i>N</i>)silver(I)
_journal_coeditor_code HB2506
_journal_issue 9
_journal_name_full 'Acta Crystallographica Section E'
_journal_page_first m2361
_journal_page_last m2361
_journal_paper_doi 10.1107/S1600536807039955
_journal_volume 63
_journal_year 2007
_chemical_formula_iupac '[Ag (C10 H8 N O3 S) (C10 H9 N)2]'
_chemical_formula_moiety 'C30 H26 Ag N3 O3 S '
_chemical_formula_sum 'C30 H26 Ag N3 O3 S'
_chemical_formula_weight 616.47
_chemical_name_systematic
;
(6-Aminonaphthalene-1-sulfonato-\kO)bis(3-methylisoquinoline-\kN)silver(I)
;
_space_group_IT_number 2
_symmetry_cell_setting triclinic
_symmetry_space_group_name_Hall '-P 1'
_symmetry_space_group_name_H-M 'P -1'
_atom_sites_solution_hydrogens mixed
_atom_sites_solution_primary direct
_atom_sites_solution_secondary difmap
_audit_creation_method SHELXL97
_cell_angle_alpha 80.108(11)
_cell_angle_beta 86.653(11)
_cell_angle_gamma 84.143(10)
_cell_formula_units_Z 2
_cell_length_a 9.8810(14)
_cell_length_b 10.2220(17)
_cell_length_c 13.256(2)
_cell_measurement_reflns_used 5933
_cell_measurement_temperature 292(2)
_cell_measurement_theta_max 28.3
_cell_measurement_theta_min 2.0
_cell_volume 1311.0(4)
_computing_cell_refinement 'SAINT (Bruker, 1999)'
_computing_data_collection 'SMART (Bruker, 1999)'
_computing_data_reduction SAINT
_computing_molecular_graphics 'SHELXTL-Plus (Sheldrick, 1990)'
_computing_publication_material SHELXL97
_computing_structure_refinement 'SHELXL97 (Sheldrick, 1997)'
_computing_structure_solution 'SHELXS97 (Sheldrick, 1997)'
_diffrn_ambient_temperature 292(2)
_diffrn_measured_fraction_theta_full 0.956
_diffrn_measured_fraction_theta_max 0.911
_diffrn_measurement_device_type 'Bruker SMART APEX CCD'
_diffrn_measurement_method \w
_diffrn_radiation_monochromator graphite
_diffrn_radiation_source 'fine-focus sealed tube'
_diffrn_radiation_type MoK\a
_diffrn_radiation_wavelength 0.71073
_diffrn_reflns_av_R_equivalents 0.0638
_diffrn_reflns_av_sigmaI/netI 0.1796
_diffrn_reflns_limit_h_max 12
_diffrn_reflns_limit_h_min -12
_diffrn_reflns_limit_k_max 10
_diffrn_reflns_limit_k_min -13
_diffrn_reflns_limit_l_max 17
_diffrn_reflns_limit_l_min -17
_diffrn_reflns_number 8844
_diffrn_reflns_theta_full 25.00
_diffrn_reflns_theta_max 28.28
_diffrn_reflns_theta_min 2.03
_diffrn_standards_number 0
_exptl_absorpt_coefficient_mu 0.886
_exptl_absorpt_correction_T_max 0.766
_exptl_absorpt_correction_T_min 0.709
_exptl_absorpt_correction_type multi-scan
_exptl_absorpt_process_details '(SADABS; Sheldrick, 1996)'
_exptl_crystal_colour colourless
_exptl_crystal_density_diffrn 1.562
_exptl_crystal_density_method 'not measured'
_exptl_crystal_description block
_exptl_crystal_F_000 628
_exptl_crystal_size_max 0.35
_exptl_crystal_size_mid 0.33
_exptl_crystal_size_min 0.29
_refine_diff_density_max 0.378
_refine_diff_density_min -0.352
_refine_ls_extinction_method none
_refine_ls_goodness_of_fit_ref 0.755
_refine_ls_hydrogen_treatment mixed
_refine_ls_matrix_type full
_refine_ls_number_parameters 351
_refine_ls_number_reflns 5933
_refine_ls_number_restraints 3
_refine_ls_restrained_S_all 0.755
_refine_ls_R_factor_all 0.1429
_refine_ls_R_factor_gt 0.0482
_refine_ls_shift/su_max 0.001
_refine_ls_shift/su_mean 0.000
_refine_ls_structure_factor_coef Fsqd
_refine_ls_weighting_details 'calc w = 1/[\s^2^(Fo^2^)] where P=(Fo^2^+2Fc^2^)/3'
_refine_ls_weighting_scheme calc
_refine_ls_wR_factor_gt 0.0594
_refine_ls_wR_factor_ref 0.0741
_reflns_number_gt 2404
_reflns_number_total 5933
_reflns_threshold_expression I>2\s(I)
_cod_data_source_file hb2506.cif
_cod_data_source_block I
_cod_depositor_comments
;
The following automatic conversions were performed:

'_atom_sites_solution_hydrogens' value 'difmap and geom' was changed
to 'mixed'.

Automatic conversion script
Id: cif_fix_values 6452 2018-10-05 10:23:21Z andrius 
;
_cod_database_code 2215132
_cod_database_fobs_code 2215132

loop_
_symmetry_equiv_pos_as_xyz
'x, y, z'
'-x, -y, -z'

loop_
_atom_site_type_symbol
_atom_site_label
_atom_site_fract_x
_atom_site_fract_y
_atom_site_fract_z
_atom_site_U_iso_or_equiv
_atom_site_adp_type
_atom_site_calc_flag
_atom_site_refinement_flags
_atom_site_occupancy
Ag Ag1 0.45151(4) 0.67693(4) 0.24609(3) 0.05828(15) Uani d . 1
C C1 0.3993(5) 0.4468(5) 0.4152(4) 0.0483(13) Uani d . 1
H H1 0.4766 0.4132 0.3812 0.058 Uiso calc R 1
C C2 0.3389(5) 0.3592(5) 0.4960(4) 0.0488(14) Uani d . 1
C C3 0.3883(6) 0.2245(6) 0.5219(5) 0.0706(18) Uani d . 1
H H3 0.4644 0.1905 0.4868 0.085 Uiso calc R 1
C C4 0.3243(7) 0.1436(6) 0.5989(5) 0.083(2) Uani d . 1
H H4 0.3559 0.0539 0.6150 0.099 Uiso calc R 1
C C5 0.2106(8) 0.1950(7) 0.6541(5) 0.089(2) Uani d . 1
H H5 0.1692 0.1400 0.7078 0.107 Uiso calc R 1
C C6 0.1621(6) 0.3237(6) 0.6291(4) 0.0735(18) Uani d . 1
H H6 0.0869 0.3558 0.6662 0.088 Uiso calc R 1
C C7 0.2215(5) 0.4123(6) 0.5483(4) 0.0534(14) Uani d . 1
C C8 0.1762(5) 0.5456(5) 0.5152(4) 0.0599(15) Uani d . 1
H H8 0.1007 0.5837 0.5486 0.072 Uiso calc R 1
C C9 0.2389(5) 0.6209(5) 0.4359(4) 0.0523(14) Uani d . 1
C C10 0.1897(5) 0.7653(5) 0.3960(4) 0.0753(17) Uani d . 1
H H10A 0.1826 0.7775 0.3230 0.113 Uiso calc R 1
H H10B 0.2533 0.8227 0.4124 0.113 Uiso calc R 1
H H10C 0.1021 0.7870 0.4273 0.113 Uiso calc R 1
C C13 0.5358(4) 0.9633(4) 0.1512(3) 0.0332(11) Uani d . 1
C C14 0.6092(4) 1.0543(4) 0.0927(3) 0.0397(12) Uani d . 1
H H14 0.5902 1.1441 0.0973 0.048 Uiso calc R 1
C C15 0.7154(4) 1.0151(4) 0.0239(3) 0.0359(12) Uani d . 1
C C16 0.7952(5) 1.1056(5) -0.0401(4) 0.0494(14) Uani d . 1
H H16 0.7775 1.1966 -0.0397 0.059 Uiso calc R 1
C C17 0.8978(5) 1.0607(5) -0.1025(4) 0.0533(14) Uani d . 1
H H17 0.9502 1.1209 -0.1439 0.064 Uiso calc R 1
C C18 0.9241(5) 0.9244(5) -0.1040(4) 0.0497(14) Uani d . 1
H H18 0.9947 0.8948 -0.1465 0.060 Uiso calc R 1
C C19 0.8488(5) 0.8337(5) -0.0447(3) 0.0445(13) Uani d . 1
H H19 0.8675 0.7432 -0.0473 0.053 Uiso calc R 1
C C20 0.7421(4) 0.8779(4) 0.0207(3) 0.0351(11) Uani d . 1
C C21 0.6583(4) 0.7912(4) 0.0831(4) 0.0412(13) Uani d . 1
H H21 0.6740 0.7007 0.0797 0.049 Uiso calc R 1
C C22 0.4221(4) 1.0036(4) 0.2248(3) 0.0547(14) Uani d . 1
H H22A 0.4298 0.9450 0.2895 0.082 Uiso calc R 1
H H22B 0.3358 0.9976 0.1970 0.082 Uiso calc R 1
H H22C 0.4288 1.0936 0.2344 0.082 Uiso calc R 1
C C23 0.8414(4) 0.3038(4) 0.2552(3) 0.0328(11) Uani d . 1
C C24 0.8408(5) 0.1891(4) 0.3251(4) 0.0443(13) Uani d . 1
H H24 0.7596 0.1508 0.3434 0.053 Uiso calc R 1
C C25 0.9623(5) 0.1283(4) 0.3697(4) 0.0504(14) Uani d . 1
H H25 0.9607 0.0495 0.4166 0.061 Uiso calc R 1
C C26 0.9638(4) 0.3629(4) 0.2255(3) 0.0299(11) Uani d . 1
C C27 0.9763(4) 0.4796(4) 0.1512(3) 0.0349(12) Uani d . 1
H H27 0.8980 0.5248 0.1217 0.042 Uiso calc R 1
C C28 1.0982(4) 0.5274(4) 0.1217(3) 0.0383(12) Uani d . 1
H H28 1.1019 0.6034 0.0720 0.046 Uiso calc R 1
C C29 1.2213(4) 0.4623(5) 0.1660(4) 0.0383(12) Uani d . 1
C C30 1.2132(5) 0.3537(4) 0.2412(3) 0.0382(12) Uani d . 1
H H30 1.2918 0.3133 0.2729 0.046 Uiso calc R 1
C C31 1.0875(4) 0.3017(4) 0.2714(3) 0.0331(11) Uani d . 1
C C32 1.0812(5) 0.1832(5) 0.3453(4) 0.0496(14) Uani d . 1
H H32 1.1599 0.1431 0.3772 0.060 Uiso calc R 1
O O1 0.7019(3) 0.3847(3) 0.0920(2) 0.0576(9) Uani d . 1
O O2 0.5813(3) 0.2902(3) 0.2478(2) 0.0493(9) Uani d . 1
O O3 0.6625(3) 0.5087(3) 0.2318(2) 0.0513(9) Uani d . 1
S S1 0.68386(11) 0.37694(12) 0.20242(10) 0.0403(3) Uani d . 1
N N1 1.3436(4) 0.5164(4) 0.1317(3) 0.0478(12) Uani d D 1
N N2 0.3539(4) 0.5727(4) 0.3847(3) 0.0435(10) Uani d . 1
N N3 0.5578(4) 0.8287(3) 0.1470(3) 0.0403(10) Uani d . 1
H H1N 1.419(4) 0.461(4) 0.147(3) 0.060 Uiso d D 1
H H2N 1.363(5) 0.556(4) 0.075(3) 0.060 Uiso d D 1

loop_
_atom_site_aniso_label
_atom_site_aniso_U_11
_atom_site_aniso_U_22
_atom_site_aniso_U_33
_atom_site_aniso_U_12
_atom_site_aniso_U_13
_atom_site_aniso_U_23
Ag1 0.0562(3) 0.0463(3) 0.0664(3) -0.0042(2) 0.0173(2) 0.0005(2)
C1 0.051(3) 0.056(4) 0.042(3) -0.014(3) -0.004(3) -0.012(3)
C2 0.057(4) 0.050(4) 0.043(4) -0.023(3) -0.013(3) -0.004(3)
C3 0.071(4) 0.061(4) 0.081(5) -0.016(4) -0.017(4) -0.006(4)
C4 0.100(6) 0.061(4) 0.087(6) -0.029(4) -0.046(5) 0.012(4)
C5 0.116(6) 0.083(5) 0.070(5) -0.056(5) -0.016(5) 0.015(4)
C6 0.097(5) 0.088(5) 0.037(4) -0.040(4) 0.011(3) -0.001(4)
C7 0.066(4) 0.069(4) 0.030(3) -0.029(3) 0.005(3) -0.009(3)
C8 0.068(4) 0.070(4) 0.045(4) -0.021(3) 0.020(3) -0.019(3)
C9 0.055(4) 0.058(4) 0.046(4) -0.011(3) 0.015(3) -0.017(3)
C10 0.076(4) 0.064(4) 0.077(4) 0.004(3) 0.029(3) -0.003(4)
C13 0.033(3) 0.030(3) 0.036(3) -0.002(2) -0.005(2) -0.004(2)
C14 0.046(3) 0.028(3) 0.048(3) -0.001(2) -0.006(3) -0.012(3)
C15 0.035(3) 0.034(3) 0.039(3) -0.005(2) -0.009(2) -0.005(2)
C16 0.055(4) 0.040(3) 0.056(4) -0.015(3) 0.000(3) -0.010(3)
C17 0.050(3) 0.062(4) 0.050(4) -0.022(3) 0.000(3) -0.006(3)
C18 0.046(3) 0.060(4) 0.048(4) -0.007(3) 0.000(3) -0.024(3)
C19 0.046(3) 0.045(3) 0.043(3) 0.002(3) -0.001(3) -0.015(3)
C20 0.035(3) 0.032(3) 0.041(3) -0.004(2) -0.006(2) -0.011(3)
C21 0.043(3) 0.032(3) 0.051(4) -0.001(2) -0.005(3) -0.013(3)
C22 0.048(3) 0.054(3) 0.063(4) -0.002(3) 0.007(3) -0.017(3)
C23 0.032(3) 0.033(3) 0.034(3) -0.003(2) 0.001(2) -0.008(2)
C24 0.050(3) 0.036(3) 0.048(3) -0.013(3) 0.002(3) -0.005(3)
C25 0.068(4) 0.035(3) 0.042(3) -0.003(3) -0.004(3) 0.009(3)
C26 0.034(3) 0.026(2) 0.029(3) 0.001(2) -0.002(2) -0.006(2)
C27 0.030(3) 0.028(3) 0.045(3) 0.000(2) -0.006(2) -0.002(2)
C28 0.040(3) 0.031(3) 0.043(3) -0.006(2) -0.007(3) 0.000(2)
C29 0.027(3) 0.046(3) 0.048(3) -0.005(2) -0.003(3) -0.021(3)
C30 0.037(3) 0.035(3) 0.043(3) 0.005(2) -0.012(3) -0.009(3)
C31 0.037(3) 0.035(3) 0.028(3) 0.000(2) -0.006(2) -0.007(2)
C32 0.055(4) 0.048(3) 0.040(3) 0.000(3) -0.004(3) 0.010(3)
O1 0.048(2) 0.085(3) 0.038(2) -0.0121(19) -0.0052(18) -0.002(2)
O2 0.0342(19) 0.048(2) 0.068(2) -0.0149(16) 0.0086(18) -0.0135(18)
O3 0.0411(19) 0.0293(18) 0.084(3) 0.0022(15) -0.0004(18) -0.0138(18)
S1 0.0297(7) 0.0384(8) 0.0523(9) -0.0043(6) 0.0004(6) -0.0065(7)
N1 0.028(2) 0.064(3) 0.052(3) -0.010(2) 0.000(2) -0.008(3)
N2 0.051(3) 0.044(3) 0.037(3) -0.009(2) 0.000(2) -0.011(2)
N3 0.043(2) 0.031(2) 0.047(3) -0.0069(19) -0.006(2) -0.003(2)

loop_
_atom_type_symbol
_atom_type_description
_atom_type_scat_dispersion_real
_atom_type_scat_dispersion_imag
_atom_type_scat_source
C C 0.0033 0.0016 'International Tables Vol C Tables 4.2.6.8 and 6.1.1.4'
H H 0.0000 0.0000 'International Tables Vol C Tables 4.2.6.8 and 6.1.1.4'
O O 0.0106 0.0060 'International Tables Vol C Tables 4.2.6.8 and 6.1.1.4'
S S 0.1246 0.1234 'International Tables Vol C Tables 4.2.6.8 and 6.1.1.4'
Ag Ag -0.8971 1.1015 'International Tables Vol C Tables 4.2.6.8 and 6.1.1.4'
N N 0.0061 0.0033 'International Tables Vol C Tables 4.2.6.8 and 6.1.1.4'

loop_
_geom_angle_atom_site_label_1
_geom_angle_atom_site_label_2
_geom_angle_atom_site_label_3
_geom_angle
_geom_angle_publ_flag
N3 Ag1 N2 159.18(13) y
N3 Ag1 O3 89.17(12) y
N2 Ag1 O3 98.76(13) y
N2 C1 C2 124.9(5) ?
N2 C1 H1 117.5 ?
C2 C1 H1 117.5 ?
C3 C2 C1 122.3(6) ?
C3 C2 C7 120.7(5) ?
C1 C2 C7 117.0(5) ?
C4 C3 C2 119.9(6) ?
C4 C3 H3 120.1 ?
C2 C3 H3 120.1 ?
C3 C4 C5 120.5(6) ?
C3 C4 H4 119.8 ?
C5 C4 H4 119.8 ?
C6 C5 C4 120.0(7) ?
C6 C5 H5 120.0 ?
C4 C5 H5 120.0 ?
C5 C6 C7 122.5(6) ?
C5 C6 H6 118.8 ?
C7 C6 H6 118.8 ?
C8 C7 C6 126.5(6) ?
C8 C7 C2 117.0(5) ?
C6 C7 C2 116.5(5) ?
C9 C8 C7 121.8(5) ?
C9 C8 H8 119.1 ?
C7 C8 H8 119.1 ?
C8 C9 N2 122.5(5) ?
C8 C9 C10 123.1(5) ?
N2 C9 C10 114.4(5) ?
C9 C10 H10A 109.5 ?
C9 C10 H10B 109.5 ?
H10A C10 H10B 109.5 ?
C9 C10 H10C 109.5 ?
H10A C10 H10C 109.5 ?
H10B C10 H10C 109.5 ?
C14 C13 N3 122.4(4) ?
C14 C13 C22 121.6(4) ?
N3 C13 C22 116.0(4) ?
C13 C14 C15 121.0(4) ?
C13 C14 H14 119.5 ?
C15 C14 H14 119.5 ?
C20 C15 C16 118.8(4) ?
C20 C15 C14 117.5(4) ?
C16 C15 C14 123.7(4) ?
C17 C16 C15 120.6(5) ?
C17 C16 H16 119.7 ?
C15 C16 H16 119.7 ?
C16 C17 C18 120.0(5) ?
C16 C17 H17 120.0 ?
C18 C17 H17 120.0 ?
C19 C18 C17 121.5(5) ?
C19 C18 H18 119.3 ?
C17 C18 H18 119.3 ?
C18 C19 C20 119.6(4) ?
C18 C19 H19 120.2 ?
C20 C19 H19 120.2 ?
C21 C20 C15 117.3(4) ?
C21 C20 C19 123.2(4) ?
C15 C20 C19 119.5(5) ?
N3 C21 C20 125.0(4) ?
N3 C21 H21 117.5 ?
C20 C21 H21 117.5 ?
C13 C22 H22A 109.5 ?
C13 C22 H22B 109.5 ?
H22A C22 H22B 109.5 ?
C13 C22 H22C 109.5 ?
H22A C22 H22C 109.5 ?
H22B C22 H22C 109.5 ?
C24 C23 C26 120.7(4) ?
C24 C23 S1 118.3(4) ?
C26 C23 S1 121.0(3) ?
C23 C24 C25 120.5(4) ?
C23 C24 H24 119.8 ?
C25 C24 H24 119.8 ?
C32 C25 C24 120.8(5) ?
C32 C25 H25 119.6 ?
C24 C25 H25 119.6 ?
C23 C26 C27 125.2(4) ?
C23 C26 C31 118.9(4) ?
C27 C26 C31 115.9(4) ?
C28 C27 C26 122.4(4) ?
C28 C27 H27 118.8 ?
C26 C27 H27 118.8 ?
C27 C28 C29 120.8(4) ?
C27 C28 H28 119.6 ?
C29 C28 H28 119.6 ?
C30 C29 N1 123.4(4) ?
C30 C29 C28 118.7(4) ?
N1 C29 C28 117.9(5) ?
C29 C30 C31 121.0(4) ?
C29 C30 H30 119.5 ?
C31 C30 H30 119.5 ?
C30 C31 C32 120.7(4) ?
C30 C31 C26 121.0(4) ?
C32 C31 C26 118.2(4) ?
C25 C32 C31 120.8(4) ?
C25 C32 H32 119.6 ?
C31 C32 H32 119.6 ?
S1 O3 Ag1 134.03(16) ?
O2 S1 O1 113.23(19) ?
O2 S1 O3 112.74(17) ?
O1 S1 O3 111.9(2) ?
O2 S1 C23 106.3(2) ?
O1 S1 C23 106.46(19) ?
O3 S1 C23 105.52(18) ?
C29 N1 H1N 115(3) ?
C29 N1 H2N 128(3) ?
H1N N1 H2N 103(4) ?
C1 N2 C9 116.8(4) ?
C1 N2 Ag1 116.9(3) ?
C9 N2 Ag1 125.9(4) ?
C21 N3 C13 116.8(4) ?
C21 N3 Ag1 119.1(3) ?
C13 N3 Ag1 123.9(3) ?

loop_
_geom_bond_atom_site_label_1
_geom_bond_atom_site_label_2
_geom_bond_distance
_geom_bond_publ_flag
Ag1 N3 2.170(4) y
Ag1 N2 2.184(4) y
Ag1 O3 2.583(3) y
C1 N2 1.321(5) ?
C1 C2 1.417(6) ?
C1 H1 0.9300 ?
C2 C3 1.404(6) ?
C2 C7 1.425(6) ?
C3 C4 1.366(7) ?
C3 H3 0.9300 ?
C4 C5 1.411(8) ?
C4 H4 0.9300 ?
C5 C6 1.345(7) ?
C5 H5 0.9300 ?
C6 C7 1.419(6) ?
C6 H6 0.9300 ?
C7 C8 1.393(6) ?
C8 C9 1.351(6) ?
C8 H8 0.9300 ?
C9 N2 1.380(5) ?
C9 C10 1.520(6) ?
C10 H10A 0.9600 ?
C10 H10B 0.9600 ?
C10 H10C 0.9600 ?
C13 C14 1.349(5) ?
C13 N3 1.381(5) ?
C13 C22 1.516(5) ?
C14 C15 1.422(5) ?
C14 H14 0.9300 ?
C15 C20 1.408(5) ?
C15 C16 1.414(6) ?
C16 C17 1.364(6) ?
C16 H16 0.9300 ?
C17 C18 1.394(6) ?
C17 H17 0.9300 ?
C18 C19 1.361(6) ?
C18 H18 0.9300 ?
C19 C20 1.414(5) ?
C19 H19 0.9300 ?
C20 C21 1.404(6) ?
C21 N3 1.337(5) ?
C21 H21 0.9300 ?
C22 H22A 0.9600 ?
C22 H22B 0.9600 ?
C22 H22C 0.9600 ?
C23 C24 1.364(5) ?
C23 C26 1.412(5) ?
C23 S1 1.783(4) ?
C24 C25 1.407(6) ?
C24 H24 0.9300 ?
C25 C32 1.351(6) ?
C25 H25 0.9300 ?
C26 C27 1.421(5) ?
C26 C31 1.434(5) ?
C27 C28 1.358(5) ?
C27 H27 0.9300 ?
C28 C29 1.432(5) ?
C28 H28 0.9300 ?
C29 C30 1.364(6) ?
C29 N1 1.400(5) ?
C30 C31 1.411(5) ?
C30 H30 0.9300 ?
C31 C32 1.425(6) ?
C32 H32 0.9300 ?
O1 S1 1.453(3) ?
O2 S1 1.450(3) ?
O3 S1 1.457(3) ?
N1 H1N 0.90(3) ?
N1 H2N 0.81(3) ?

loop_
_geom_hbond_atom_site_label_D
_geom_hbond_atom_site_label_H
_geom_hbond_atom_site_label_A
_geom_hbond_site_symmetry_A
_geom_hbond_distance_DH
_geom_hbond_distance_HA
_geom_hbond_distance_DA
_geom_hbond_angle_DHA
N1 H1N O2 1_655 0.90(4) 2.51(4) 3.365(5) 160(3)
N1 H2N O1 2_765 0.81(4) 2.30(4) 3.008(5) 146(4)

loop_
_geom_torsion_atom_site_label_1
_geom_torsion_atom_site_label_2
_geom_torsion_atom_site_label_3
_geom_torsion_atom_site_label_4
_geom_torsion
N2 C1 C2 C3 177.0(4)
N2 C1 C2 C7 -0.7(7)
C1 C2 C3 C4 -178.5(5)
C7 C2 C3 C4 -0.8(8)
C2 C3 C4 C5 -1.4(9)
C3 C4 C5 C6 1.9(9)
C4 C5 C6 C7 -0.2(9)
C5 C6 C7 C8 178.1(6)
C5 C6 C7 C2 -1.9(8)
C3 C2 C7 C8 -177.6(5)
C1 C2 C7 C8 0.2(7)
C3 C2 C7 C6 2.4(7)
C1 C2 C7 C6 -179.8(4)
C6 C7 C8 C9 -178.8(5)
C2 C7 C8 C9 1.1(7)
C7 C8 C9 N2 -2.1(8)
C7 C8 C9 C10 178.2(5)
N3 C13 C14 C15 -0.9(7)
C22 C13 C14 C15 -179.9(4)
C13 C14 C15 C20 -1.1(6)
C13 C14 C15 C16 179.4(4)
C20 C15 C16 C17 -1.2(6)
C14 C15 C16 C17 178.3(4)
C15 C16 C17 C18 0.5(7)
C16 C17 C18 C19 0.4(7)
C17 C18 C19 C20 -0.5(7)
C16 C15 C20 C21 -178.2(4)
C14 C15 C20 C21 2.3(6)
C16 C15 C20 C19 1.0(6)
C14 C15 C20 C19 -178.5(4)
C18 C19 C20 C21 179.0(4)
C18 C19 C20 C15 -0.2(6)
C15 C20 C21 N3 -1.8(7)
C19 C20 C21 N3 179.0(4)
C26 C23 C24 C25 0.7(7)
S1 C23 C24 C25 -179.3(3)
C23 C24 C25 C32 0.9(7)
C24 C23 C26 C27 178.0(4)
S1 C23 C26 C27 -2.1(6)
C24 C23 C26 C31 -1.1(6)
S1 C23 C26 C31 178.9(3)
C23 C26 C27 C28 -176.2(4)
C31 C26 C27 C28 2.9(6)
C26 C27 C28 C29 -0.9(6)
C27 C28 C29 C30 -2.2(6)
C27 C28 C29 N1 179.7(4)
N1 C29 C30 C31 -178.8(4)
C28 C29 C30 C31 3.2(6)
C29 C30 C31 C32 176.0(4)
C29 C30 C31 C26 -1.2(6)
C23 C26 C31 C30 177.3(4)
C27 C26 C31 C30 -1.9(6)
C23 C26 C31 C32 0.1(6)
C27 C26 C31 C32 -179.1(4)
C24 C25 C32 C31 -2.0(7)
C30 C31 C32 C25 -175.8(4)
C26 C31 C32 C25 1.5(6)
N3 Ag1 O3 S1 -126.1(3)
N2 Ag1 O3 S1 73.2(3)
Ag1 O3 S1 O2 -44.1(3)
Ag1 O3 S1 O1 84.9(3)
Ag1 O3 S1 C23 -159.8(2)
C24 C23 S1 O2 -1.0(4)
C26 C23 S1 O2 179.0(3)
C24 C23 S1 O1 -122.0(4)
C26 C23 S1 O1 58.0(4)
C24 C23 S1 O3 118.9(4)
C26 C23 S1 O3 -61.0(4)
C2 C1 N2 C9 -0.1(7)
C2 C1 N2 Ag1 -172.5(3)
C8 C9 N2 C1 1.5(7)
C10 C9 N2 C1 -178.7(4)
C8 C9 N2 Ag1 173.1(4)
C10 C9 N2 Ag1 -7.1(6)
N3 Ag1 N2 C1 -125.3(4)
O3 Ag1 N2 C1 -13.9(3)
N3 Ag1 N2 C9 63.1(6)
O3 Ag1 N2 C9 174.5(3)
C20 C21 N3 C13 0.0(6)
C20 C21 N3 Ag1 -174.9(3)
C14 C13 N3 C21 1.4(6)
C22 C13 N3 C21 -179.5(4)
C14 C13 N3 Ag1 176.0(3)
C22 C13 N3 Ag1 -4.9(5)
N2 Ag1 N3 C21 136.8(4)
O3 Ag1 N3 C21 23.9(3)
N2 Ag1 N3 C13 -37.6(6)
O3 Ag1 N3 C13 -150.6(3)
